data_2221791
loop_
_publ_author_name
'Wei, Zengbin'
'Wei, Xilian'
'Fu, Shizhou'
'Liu, Jie'
'Zhang, Daoxi'

_publ_section_title
;
 1-Hexadecyl-3-methylimidazolium bromide monohydrate
;
_journal_coeditor_code RZ2309
_journal_issue 5
_journal_name_full 'Acta Crystallographica Section E'
_journal_page_first o1159
_journal_paper_doi 10.1107/S1600536809014950
_journal_volume 65
_journal_year 2009
_chemical_formula_iupac 'C20 H39 N2 +, Br -, H2 O'
_chemical_formula_moiety 'C20 H39 N2 +, Br -, H2 O'
_chemical_formula_sum 'C20 H41 Br N2 O'
_chemical_formula_weight 405.46
_chemical_name_systematic
;
1-Hexadecyl-3-methylimidazolium bromide monohydrate
;
_space_group_IT_number 2
_symmetry_cell_setting triclinic
_symmetry_space_group_name_Hall '-P 1'
_symmetry_space_group_name_H-M 'P -1'
_atom_sites_solution_hydrogens geom
_atom_sites_solution_primary direct
_atom_sites_solution_secondary difmap
_audit_creation_method SHELXL-97
_cell_angle_alpha 94.0800(10)
_cell_angle_beta 91.4920(10)
_cell_angle_gamma 101.929(2)
_cell_formula_units_Z 2
_cell_length_a 5.4989(5)
_cell_length_b 7.8507(9)
_cell_length_c 27.330(3)
_cell_measurement_reflns_used 2080
_cell_measurement_temperature 293(2)
_cell_measurement_theta_max 26.077
_cell_measurement_theta_min 2.66
_cell_volume 1150.4(2)
_computing_cell_refinement 'SAINT (Siemens, 1996)'
_computing_data_collection 'SMART (Siemens, 1996)'
_computing_data_reduction 'SAINT (Siemens, 1996)'
_computing_molecular_graphics 'SHELXTL (Sheldrick, 2008)'
_computing_publication_material 'SHELXTL (Sheldrick, 2008)'
_computing_structure_refinement 'SHELXL97 (Sheldrick, 2008)'
_computing_structure_solution 'SHELXS97 (Sheldrick, 2008)'
_diffrn_ambient_temperature 293(2)
_diffrn_measured_fraction_theta_full 0.978
_diffrn_measured_fraction_theta_max 0.978
_diffrn_measurement_device_type 'Bruker SMART CCD area-detector'
_diffrn_measurement_method '\f and \w'
_diffrn_radiation_monochromator graphite
_diffrn_radiation_source 'fine-focus sealed tube'
_diffrn_radiation_type MoK\a
_diffrn_radiation_wavelength 0.71073
_diffrn_reflns_av_R_equivalents 0.0264
_diffrn_reflns_av_sigmaI/netI 0.0565
_diffrn_reflns_limit_h_max 6
_diffrn_reflns_limit_h_min -6
_diffrn_reflns_limit_k_max 9
_diffrn_reflns_limit_k_min -9
_diffrn_reflns_limit_l_max 32
_diffrn_reflns_limit_l_min -26
_diffrn_reflns_number 5929
_diffrn_reflns_theta_full 25.01
_diffrn_reflns_theta_max 25.01
_diffrn_reflns_theta_min 1.50
_exptl_absorpt_coefficient_mu 1.795
_exptl_absorpt_correction_T_max 0.8134
_exptl_absorpt_correction_T_min 0.5486
_exptl_absorpt_correction_type multi-scan
_exptl_absorpt_process_details '(SADABS; Sheldrick, 1996)'
_exptl_crystal_colour colourless
_exptl_crystal_density_diffrn 1.170
_exptl_crystal_density_method 'not measured'
_exptl_crystal_description block
_exptl_crystal_F_000 436
_exptl_crystal_size_max 0.38
_exptl_crystal_size_mid 0.23
_exptl_crystal_size_min 0.12
_refine_diff_density_max 0.583
_refine_diff_density_min -0.311
_refine_ls_extinction_method none
_refine_ls_goodness_of_fit_ref 1.037
_refine_ls_hydrogen_treatment constr
_refine_ls_matrix_type full
_refine_ls_number_parameters 219
_refine_ls_number_reflns 3995
_refine_ls_number_restraints 0
_refine_ls_restrained_S_all 1.037
_refine_ls_R_factor_all 0.0779
_refine_ls_R_factor_gt 0.0567
_refine_ls_shift/su_max 0.000
_refine_ls_shift/su_mean 0.000
_refine_ls_structure_factor_coef Fsqd
_refine_ls_weighting_details 'calc w=1/[\s^2^(Fo^2^)+(0.0658P)^2^+1.4252P] where P=(Fo^2^+2Fc^2^)/3'
_refine_ls_weighting_scheme calc
_refine_ls_wR_factor_gt 0.1369
_refine_ls_wR_factor_ref 0.1477
_reflns_number_gt 3058
_reflns_number_total 3995
_reflns_threshold_expression I>2\s(I)
_cod_data_source_file rz2309.cif
_cod_data_source_block I
_cod_depositor_comments
;
The following automatic conversions were performed:
'_symmetry_cell_setting' value 'Triclinic' changed to 'triclinic'
according to '/home/saulius/struct/CIF-dictionaries/cif_core.dic'
dictionary named 'cif_core.dic' version 2.4.1 from 2010-06-29.

Automatic conversion script
Id: cif_fix_enum 1527 2010-12-29 10:47:43Z saulius 

The following automatic conversions were performed:

'_symmetry_cell_setting' value 'Triclinic' changed to 'triclinic'
according to /home/saulius/struct/CIF-dictionaries/cif_core.dic
dictionary named 'cif_core.dic' version 2.4.1 from 2010-06-29.

Automatic conversion script
Id: cif_fix_values 1715 2011-07-08 13:25:40Z adriana 
;
_cod_database_code 2221791
_cod_database_fobs_code 2221791

loop_
_symmetry_equiv_pos_as_xyz
'x, y, z'
'-x, -y, -z'

loop_
_atom_site_type_symbol
_atom_site_label
_atom_site_fract_x
_atom_site_fract_y
_atom_site_fract_z
_atom_site_U_iso_or_equiv
_atom_site_adp_type
_atom_site_calc_flag
_atom_site_refinement_flags
_atom_site_occupancy
_atom_site_disorder_assembly
_atom_site_disorder_group
Br Br1 0.32508(9) 0.81313(7) 0.096948(19) 0.0561(2) Uani d . 1 . .
N N1 1.3915(6) 0.5675(4) 0.88874(12) 0.0368(8) Uani d . 1 . .
N N2 1.5673(6) 0.7181(4) 0.95356(12) 0.0362(8) Uani d . 1 . .
O O1 0.9084(8) 0.0620(5) 0.1247(2) 0.1026(16) Uani d . 1 . .
H H1C 0.7635 0.0007 0.1179 0.123 Uiso d R 1 . .
H H1D 1.0139 -0.0004 0.1178 0.123 Uiso d R 1 . .
C C1 1.5917(8) 0.6802(5) 0.90640(15) 0.0396(10) Uani d . 1 . .
H H1 1.7283 0.7257 0.8885 0.047 Uiso calc R 1 . .
C C2 1.3422(8) 0.6274(6) 0.96668(16) 0.0435(10) Uani d . 1 . .
H H2 1.2767 0.6312 0.9977 0.052 Uiso calc R 1 . .
C C3 1.2336(8) 0.5322(6) 0.92639(16) 0.0425(10) Uani d . 1 . .
H H3 1.0793 0.4559 0.9243 0.051 Uiso calc R 1 . .
C C4 1.3519(8) 0.4847(6) 0.83835(15) 0.0444(10) Uani d . 1 . .
H H4A 1.3488 0.3610 0.8393 0.053 Uiso calc R 1 . .
H H4B 1.4916 0.5341 0.8192 0.053 Uiso calc R 1 . .
C C5 1.1161(8) 0.5065(6) 0.81304(15) 0.0398(10) Uani d . 1 . .
H H5A 1.1131 0.6297 0.8136 0.048 Uiso calc R 1 . .
H H5B 0.9746 0.4494 0.8305 0.048 Uiso calc R 1 . .
C C6 1.0949(8) 0.4291(6) 0.76032(15) 0.0432(10) Uani d . 1 . .
H H6A 1.2377 0.4870 0.7433 0.052 Uiso calc R 1 . .
H H6B 1.1024 0.3067 0.7603 0.052 Uiso calc R 1 . .
C C7 0.8610(8) 0.4429(6) 0.73170(15) 0.0425(10) Uani d . 1 . .
H H7A 0.7178 0.3823 0.7481 0.051 Uiso calc R 1 . .
H H7B 0.8511 0.5649 0.7322 0.051 Uiso calc R 1 . .
C C8 0.8469(8) 0.3686(6) 0.67886(15) 0.0431(10) Uani d . 1 . .
H H8A 0.8570 0.2466 0.6785 0.052 Uiso calc R 1 . .
H H8B 0.9910 0.4289 0.6627 0.052 Uiso calc R 1 . .
C C9 0.6135(8) 0.3815(6) 0.64922(15) 0.0441(10) Uani d . 1 . .
H H9A 0.4691 0.3214 0.6654 0.053 Uiso calc R 1 . .
H H9B 0.6036 0.5035 0.6494 0.053 Uiso calc R 1 . .
C C10 0.6022(8) 0.3061(6) 0.59670(16) 0.0439(10) Uani d . 1 . .
H H10A 0.6118 0.1841 0.5966 0.053 Uiso calc R 1 . .
H H10B 0.7471 0.3659 0.5806 0.053 Uiso calc R 1 . .
C C11 0.3715(8) 0.3186(6) 0.56681(15) 0.0444(11) Uani d . 1 . .
H H11A 0.2265 0.2589 0.5829 0.053 Uiso calc R 1 . .
H H11B 0.3619 0.4406 0.5669 0.053 Uiso calc R 1 . .
C C12 0.3604(8) 0.2429(6) 0.51412(16) 0.0453(11) Uani d . 1 . .
H H12A 0.3699 0.1209 0.5141 0.054 Uiso calc R 1 . .
H H12B 0.5054 0.3026 0.4981 0.054 Uiso calc R 1 . .
C C13 0.1286(8) 0.2556(6) 0.48404(16) 0.0450(10) Uani d . 1 . .
H H13A -0.0166 0.1959 0.5000 0.054 Uiso calc R 1 . .
H H13B 0.1191 0.3776 0.4840 0.054 Uiso calc R 1 . .
C C14 0.1186(8) 0.1793(6) 0.43125(16) 0.0449(11) Uani d . 1 . .
H H14A 0.1273 0.0572 0.4313 0.054 Uiso calc R 1 . .
H H14B 0.2642 0.2386 0.4153 0.054 Uiso calc R 1 . .
C C15 -0.1115(8) 0.1925(6) 0.40110(16) 0.0449(10) Uani d . 1 . .
H H15A -0.2571 0.1335 0.4171 0.054 Uiso calc R 1 . .
H H15B -0.1200 0.3147 0.4010 0.054 Uiso calc R 1 . .
C C16 -0.1225(8) 0.1161(6) 0.34835(16) 0.0446(10) Uani d . 1 . .
H H16A -0.1132 -0.0059 0.3484 0.054 Uiso calc R 1 . .
H H16B 0.0227 0.1755 0.3323 0.054 Uiso calc R 1 . .
C C17 -0.3534(8) 0.1286(6) 0.31826(16) 0.0458(11) Uani d . 1 . .
H H17A -0.4985 0.0690 0.3343 0.055 Uiso calc R 1 . .
H H17B -0.3629 0.2506 0.3183 0.055 Uiso calc R 1 . .
C C18 -0.3646(10) 0.0529(7) 0.26567(17) 0.0546(12) Uani d . 1 . .
H H18A -0.2186 0.1114 0.2497 0.066 Uiso calc R 1 . .
H H18B -0.3577 -0.0696 0.2656 0.066 Uiso calc R 1 . .
C C19 -0.5916(11) 0.0679(8) 0.2361(2) 0.0707(16) Uani d . 1 . .
H H19A -0.7376 0.0081 0.2511 0.106 Uiso calc R 1 . .
H H19B -0.5849 0.0164 0.2034 0.106 Uiso calc R 1 . .
H H19C -0.5978 0.1888 0.2349 0.106 Uiso calc R 1 . .
C C20 1.7530(9) 0.8399(6) 0.98616(18) 0.0546(12) Uani d . 1 . .
H H20A 1.9172 0.8351 0.9759 0.082 Uiso calc R 1 . .
H H20B 1.7361 0.8074 1.0193 0.082 Uiso calc R 1 . .
H H20C 1.7266 0.9565 0.9845 0.082 Uiso calc R 1 . .

loop_
_atom_site_aniso_label
_atom_site_aniso_U_11
_atom_site_aniso_U_22
_atom_site_aniso_U_33
_atom_site_aniso_U_12
_atom_site_aniso_U_13
_atom_site_aniso_U_23
Br1 0.0480(3) 0.0590(3) 0.0595(3) 0.0071(2) -0.0019(2) 0.0057(2)
N1 0.0361(19) 0.0398(19) 0.0343(19) 0.0086(15) -0.0046(15) 0.0022(15)
N2 0.0325(18) 0.0348(18) 0.039(2) 0.0021(14) -0.0084(15) 0.0031(15)
O1 0.059(3) 0.064(3) 0.178(5) 0.002(2) 0.025(3) -0.010(3)
C1 0.031(2) 0.046(2) 0.041(3) 0.0034(19) 0.0004(18) 0.012(2)
C2 0.041(3) 0.054(3) 0.034(2) 0.007(2) 0.0003(19) 0.007(2)
C3 0.032(2) 0.050(3) 0.040(3) -0.0032(19) -0.0039(19) 0.008(2)
C4 0.044(3) 0.053(3) 0.038(2) 0.016(2) -0.0076(19) -0.004(2)
C5 0.040(2) 0.043(2) 0.037(2) 0.0110(19) -0.0005(18) 0.0025(18)
C6 0.040(2) 0.050(3) 0.041(3) 0.017(2) -0.0044(19) -0.005(2)
C7 0.038(2) 0.053(3) 0.039(2) 0.015(2) -0.0019(19) -0.002(2)
C8 0.038(2) 0.055(3) 0.039(2) 0.018(2) -0.0041(19) -0.004(2)
C9 0.040(2) 0.055(3) 0.040(3) 0.019(2) -0.0052(19) -0.002(2)
C10 0.040(2) 0.053(3) 0.041(3) 0.017(2) -0.0034(19) -0.003(2)
C11 0.042(3) 0.055(3) 0.040(3) 0.021(2) -0.002(2) -0.002(2)
C12 0.041(2) 0.055(3) 0.043(3) 0.017(2) -0.0002(19) -0.002(2)
C13 0.044(3) 0.053(3) 0.041(3) 0.017(2) -0.002(2) 0.001(2)
C14 0.040(2) 0.055(3) 0.042(3) 0.018(2) -0.003(2) 0.000(2)
C15 0.043(3) 0.054(3) 0.041(3) 0.020(2) -0.003(2) 0.003(2)
C16 0.041(2) 0.053(3) 0.042(3) 0.017(2) -0.004(2) -0.001(2)
C17 0.045(3) 0.046(3) 0.046(3) 0.013(2) -0.005(2) -0.002(2)
C18 0.058(3) 0.063(3) 0.044(3) 0.018(2) -0.004(2) -0.003(2)
C19 0.073(4) 0.088(4) 0.049(3) 0.020(3) -0.019(3) -0.007(3)
C20 0.046(3) 0.052(3) 0.055(3) -0.010(2) -0.015(2) 0.000(2)

loop_
_atom_type_symbol
_atom_type_description
_atom_type_scat_dispersion_real
_atom_type_scat_dispersion_imag
_atom_type_scat_source
C C 0.0033 0.0016 'International Tables Vol C Tables 4.2.6.8 and 6.1.1.4'
H H 0.0000 0.0000 'International Tables Vol C Tables 4.2.6.8 and 6.1.1.4'
N N 0.0061 0.0033 'International Tables Vol C Tables 4.2.6.8 and 6.1.1.4'
Br Br -0.2901 2.4595 'International Tables Vol C Tables 4.2.6.8 and 6.1.1.4'
O O 0.0106 0.0060 'International Tables Vol C Tables 4.2.6.8 and 6.1.1.4'

loop_
_geom_angle_atom_site_label_1
_geom_angle_atom_site_label_2
_geom_angle_atom_site_label_3
_geom_angle_site_symmetry_1
_geom_angle_site_symmetry_3
_geom_angle
_geom_angle_publ_flag
C1 N1 C3 . . 108.0(3) ?
C1 N1 C4 . . 126.0(4) ?
C3 N1 C4 . . 125.9(4) ?
C1 N2 C2 . . 108.6(3) ?
C1 N2 C20 . . 125.2(4) ?
C2 N2 C20 . . 126.2(4) ?
H1C O1 H1D . . 108.4 ?
N1 C1 N2 . . 109.0(4) ?
N1 C1 H1 . . 125.5 ?
N2 C1 H1 . . 125.5 ?
C3 C2 N2 . . 106.9(4) ?
C3 C2 H2 . . 126.6 ?
N2 C2 H2 . . 126.6 ?
C2 C3 N1 . . 107.5(4) ?
C2 C3 H3 . . 126.2 ?
N1 C3 H3 . . 126.2 ?
N1 C4 C5 . . 113.8(3) ?
N1 C4 H4A . . 108.8 ?
C5 C4 H4A . . 108.8 ?
N1 C4 H4B . . 108.8 ?
C5 C4 H4B . . 108.8 ?
H4A C4 H4B . . 107.7 ?
C4 C5 C6 . . 111.2(3) ?
C4 C5 H5A . . 109.4 ?
C6 C5 H5A . . 109.4 ?
C4 C5 H5B . . 109.4 ?
C6 C5 H5B . . 109.4 ?
H5A C5 H5B . . 108.0 ?
C7 C6 C5 . . 115.3(3) ?
C7 C6 H6A . . 108.5 ?
C5 C6 H6A . . 108.5 ?
C7 C6 H6B . . 108.5 ?
C5 C6 H6B . . 108.5 ?
H6A C6 H6B . . 107.5 ?
C8 C7 C6 . . 114.3(3) ?
C8 C7 H7A . . 108.7 ?
C6 C7 H7A . . 108.7 ?
C8 C7 H7B . . 108.7 ?
C6 C7 H7B . . 108.7 ?
H7A C7 H7B . . 107.6 ?
C7 C8 C9 . . 115.2(3) ?
C7 C8 H8A . . 108.5 ?
C9 C8 H8A . . 108.5 ?
C7 C8 H8B . . 108.5 ?
C9 C8 H8B . . 108.5 ?
H8A C8 H8B . . 107.5 ?
C10 C9 C8 . . 114.5(3) ?
C10 C9 H9A . . 108.6 ?
C8 C9 H9A . . 108.6 ?
C10 C9 H9B . . 108.6 ?
C8 C9 H9B . . 108.6 ?
H9A C9 H9B . . 107.6 ?
C9 C10 C11 . . 115.0(3) ?
C9 C10 H10A . . 108.5 ?
C11 C10 H10A . . 108.5 ?
C9 C10 H10B . . 108.5 ?
C11 C10 H10B . . 108.5 ?
H10A C10 H10B . . 107.5 ?
C12 C11 C10 . . 114.9(3) ?
C12 C11 H11A . . 108.5 ?
C10 C11 H11A . . 108.5 ?
C12 C11 H11B . . 108.5 ?
C10 C11 H11B . . 108.5 ?
H11A C11 H11B . . 107.5 ?
C11 C12 C13 . . 115.0(4) ?
C11 C12 H12A . . 108.5 ?
C13 C12 H12A . . 108.5 ?
C11 C12 H12B . . 108.5 ?
C13 C12 H12B . . 108.5 ?
H12A C12 H12B . . 107.5 ?
C14 C13 C12 . . 114.7(4) ?
C14 C13 H13A . . 108.6 ?
C12 C13 H13A . . 108.6 ?
C14 C13 H13B . . 108.6 ?
C12 C13 H13B . . 108.6 ?
H13A C13 H13B . . 107.6 ?
C13 C14 C15 . . 114.8(4) ?
C13 C14 H14A . . 108.6 ?
C15 C14 H14A . . 108.6 ?
C13 C14 H14B . . 108.6 ?
C15 C14 H14B . . 108.6 ?
H14A C14 H14B . . 107.5 ?
C16 C15 C14 . . 115.0(4) ?
C16 C15 H15A . . 108.5 ?
C14 C15 H15A . . 108.5 ?
C16 C15 H15B . . 108.5 ?
C14 C15 H15B . . 108.5 ?
H15A C15 H15B . . 107.5 ?
C15 C16 C17 . . 115.0(4) ?
C15 C16 H16A . . 108.5 ?
C17 C16 H16A . . 108.5 ?
C15 C16 H16B . . 108.5 ?
C17 C16 H16B . . 108.5 ?
H16A C16 H16B . . 107.5 ?
C18 C17 C16 . . 115.1(4) ?
C18 C17 H17A . . 108.5 ?
C16 C17 H17A . . 108.5 ?
C18 C17 H17B . . 108.5 ?
C16 C17 H17B . . 108.5 ?
H17A C17 H17B . . 107.5 ?
C19 C18 C17 . . 114.7(4) ?
C19 C18 H18A . . 108.6 ?
C17 C18 H18A . . 108.6 ?
C19 C18 H18B . . 108.6 ?
C17 C18 H18B . . 108.6 ?
H18A C18 H18B . . 107.6 ?
C18 C19 H19A . . 109.5 ?
C18 C19 H19B . . 109.5 ?
H19A C19 H19B . . 109.5 ?
C18 C19 H19C . . 109.5 ?
H19A C19 H19C . . 109.5 ?
H19B C19 H19C . . 109.5 ?
N2 C20 H20A . . 109.5 ?
N2 C20 H20B . . 109.5 ?
H20A C20 H20B . . 109.5 ?
N2 C20 H20C . . 109.5 ?
H20A C20 H20C . . 109.5 ?
H20B C20 H20C . . 109.5 ?

loop_
_geom_bond_atom_site_label_1
_geom_bond_atom_site_label_2
_geom_bond_site_symmetry_2
_geom_bond_distance
_geom_bond_publ_flag
N1 C1 . 1.318(5) ?
N1 C3 . 1.370(5) ?
N1 C4 . 1.472(5) ?
N2 C1 . 1.319(5) ?
N2 C2 . 1.365(5) ?
N2 C20 . 1.476(5) ?
O1 H1C . 0.8500 ?
O1 H1D . 0.8500 ?
C1 H1 . 0.9300 ?
C2 C3 . 1.339(6) ?
C2 H2 . 0.9300 ?
C3 H3 . 0.9300 ?
C4 C5 . 1.500(6) ?
C4 H4A . 0.9700 ?
C4 H4B . 0.9700 ?
C5 C6 . 1.515(6) ?
C5 H5A . 0.9700 ?
C5 H5B . 0.9700 ?
C6 C7 . 1.515(6) ?
C6 H6A . 0.9700 ?
C6 H6B . 0.9700 ?
C7 C8 . 1.512(6) ?
C7 H7A . 0.9700 ?
C7 H7B . 0.9700 ?
C8 C9 . 1.525(6) ?
C8 H8A . 0.9700 ?
C8 H8B . 0.9700 ?
C9 C10 . 1.508(6) ?
C9 H9A . 0.9700 ?
C9 H9B . 0.9700 ?
C10 C11 . 1.515(6) ?
C10 H10A . 0.9700 ?
C10 H10B . 0.9700 ?
C11 C12 . 1.513(6) ?
C11 H11A . 0.9700 ?
C11 H11B . 0.9700 ?
C12 C13 . 1.523(6) ?
C12 H12A . 0.9700 ?
C12 H12B . 0.9700 ?
C13 C14 . 1.517(6) ?
C13 H13A . 0.9700 ?
C13 H13B . 0.9700 ?
C14 C15 . 1.517(6) ?
C14 H14A . 0.9700 ?
C14 H14B . 0.9700 ?
C15 C16 . 1.517(6) ?
C15 H15A . 0.9700 ?
C15 H15B . 0.9700 ?
C16 C17 . 1.519(6) ?
C16 H16A . 0.9700 ?
C16 H16B . 0.9700 ?
C17 C18 . 1.511(6) ?
C17 H17A . 0.9700 ?
C17 H17B . 0.9700 ?
C18 C19 . 1.499(7) ?
C18 H18A . 0.9700 ?
C18 H18B . 0.9700 ?
C19 H19A . 0.9600 ?
C19 H19B . 0.9600 ?
C19 H19C . 0.9600 ?
C20 H20A . 0.9600 ?
C20 H20B . 0.9600 ?
C20 H20C . 0.9600 ?

loop_
_geom_hbond_atom_site_label_D
_geom_hbond_atom_site_label_H
_geom_hbond_atom_site_label_A
_geom_hbond_site_symmetry_A
_geom_hbond_distance_DH
_geom_hbond_distance_HA
_geom_hbond_distance_DA
_geom_hbond_angle_DHA
O1 H1C Br1 1_545 0.85 2.58 3.429(4) 179.6
O1 H1D Br1 1_645 0.85 2.52 3.373(4) 179.7
C3 H3 Br1 2_666 0.93 2.75 3.661(4) 166.8
C1 H1 O1 2_866 0.93 2.38 3.231(6) 152.9

loop_
_geom_torsion_atom_site_label_1
_geom_torsion_atom_site_label_2
_geom_torsion_atom_site_label_3
_geom_torsion_atom_site_label_4
_geom_torsion_site_symmetry_1
_geom_torsion_site_symmetry_2
_geom_torsion_site_symmetry_3
_geom_torsion_site_symmetry_4
_geom_torsion
_geom_torsion_publ_flag
C3 N1 C1 N2 . . . . -0.2(5) ?
C4 N1 C1 N2 . . . . -176.2(4) ?
C2 N2 C1 N1 . . . . -0.5(5) ?
C20 N2 C1 N1 . . . . -179.9(4) ?
C1 N2 C2 C3 . . . . 0.9(5) ?
C20 N2 C2 C3 . . . . -179.7(4) ?
N2 C2 C3 N1 . . . . -1.0(5) ?
C1 N1 C3 C2 . . . . 0.7(5) ?
C4 N1 C3 C2 . . . . 176.7(4) ?
C1 N1 C4 C5 . . . . -126.4(4) ?
C3 N1 C4 C5 . . . . 58.3(6) ?
N1 C4 C5 C6 . . . . 176.2(4) ?
C4 C5 C6 C7 . . . . 179.4(4) ?
C5 C6 C7 C8 . . . . 178.6(4) ?
C6 C7 C8 C9 . . . . -179.8(4) ?
C7 C8 C9 C10 . . . . -179.8(4) ?
C8 C9 C10 C11 . . . . -179.8(4) ?
C9 C10 C11 C12 . . . . -180.0(4) ?
C10 C11 C12 C13 . . . . -180.0(4) ?
C11 C12 C13 C14 . . . . -180.0(4) ?
C12 C13 C14 C15 . . . . -179.7(4) ?
C13 C14 C15 C16 . . . . -179.9(4) ?
C14 C15 C16 C17 . . . . 179.7(4) ?
C15 C16 C17 C18 . . . . 179.9(4) ?
C16 C17 C18 C19 . . . . -179.3(4) ?

loop_
_cod_related_entry_id
_cod_related_entry_database
_cod_related_entry_code
1 ChemSpider 30655772
